data_2227206
loop_
_publ_author_name
'Yang, Hui'
'Huang, Zhan-Dong'
'Yang, Guang'
'Ng, Seik Weng'

_publ_section_title
;
 3,5-Bis(4-methoxyphenyl)-4<i>H</i>-1,2,4-triazol-4-amine
;
_journal_coeditor_code BT5318
_journal_issue 9
_journal_name_full 'Acta Crystallographica Section E'
_journal_page_first o2236
_journal_paper_doi 10.1107/S1600536810030898
_journal_volume 66
_journal_year 2010
_chemical_formula_iupac 'C16 H16 N4 O2'
_chemical_formula_moiety 'C16 H16 N4 O2'
_chemical_formula_sum 'C16 H16 N4 O2'
_chemical_formula_weight 296.33
_chemical_name_systematic
;
3,5-Bis(4-methoxyphenyl)-4<i>H</i>-1,2,4-triazol-4-amine
;
_space_group_IT_number 4
_symmetry_cell_setting monoclinic
_symmetry_space_group_name_Hall 'P 2yb'
_symmetry_space_group_name_H-M 'P 1 21 1'
_atom_sites_solution_hydrogens geom
_atom_sites_solution_primary direct
_atom_sites_solution_secondary difmap
_audit_creation_method SHELXL-97
_cell_angle_alpha 90.00
_cell_angle_beta 107.1470(10)
_cell_angle_gamma 90.00
_cell_formula_units_Z 4
_cell_length_a 11.2232(9)
_cell_length_b 7.2386(6)
_cell_length_c 17.9766(14)
_cell_measurement_reflns_used 5135
_cell_measurement_temperature 100(2)
_cell_measurement_theta_max 28.0
_cell_measurement_theta_min 2.4
_cell_volume 1395.51(19)
_computing_cell_refinement 'SAINT (Bruker, 2009)'
_computing_data_collection 'APEX2 (Bruker, 2009)'
_computing_data_reduction 'SAINT (Bruker, 2009)'
_computing_molecular_graphics 'X-SEED (Barbour, 2001)'
_computing_publication_material 'publCIF (Westrip, 2010)'
_computing_structure_refinement 'SHELXL97 (Sheldrick, 2008)'
_computing_structure_solution 'SHELXS97 (Sheldrick, 2008)'
_diffrn_ambient_temperature 100(2)
_diffrn_measured_fraction_theta_full 0.996
_diffrn_measured_fraction_theta_max 0.996
_diffrn_measurement_device_type 'Bruker SMART APEX diffractometer'
_diffrn_measurement_method '\w scans'
_diffrn_radiation_monochromator graphite
_diffrn_radiation_source 'fine-focus sealed tube'
_diffrn_radiation_type MoK\a
_diffrn_radiation_wavelength 0.71073
_diffrn_reflns_av_R_equivalents 0.0862
_diffrn_reflns_av_sigmaI/netI 0.0713
_diffrn_reflns_limit_h_max 14
_diffrn_reflns_limit_h_min -13
_diffrn_reflns_limit_k_max 9
_diffrn_reflns_limit_k_min -8
_diffrn_reflns_limit_l_max 23
_diffrn_reflns_limit_l_min -23
_diffrn_reflns_number 12717
_diffrn_reflns_theta_full 27.50
_diffrn_reflns_theta_max 27.50
_diffrn_reflns_theta_min 1.90
_diffrn_standards_decay_% 0
_diffrn_standards_interval_count 0
_diffrn_standards_interval_time 0
_diffrn_standards_number 0
_exptl_absorpt_coefficient_mu 0.097
_exptl_absorpt_correction_type none
_exptl_crystal_colour Colorless
_exptl_crystal_density_diffrn 1.410
_exptl_crystal_density_method 'not measured'
_exptl_crystal_description Block
_exptl_crystal_F_000 624
_exptl_crystal_size_max 0.40
_exptl_crystal_size_mid 0.20
_exptl_crystal_size_min 0.10
_refine_diff_density_max 0.483
_refine_diff_density_min -0.293
_refine_ls_extinction_method none
_refine_ls_goodness_of_fit_ref 1.061
_refine_ls_hydrogen_treatment mixed
_refine_ls_matrix_type full
_refine_ls_number_parameters 417
_refine_ls_number_reflns 3459
_refine_ls_number_restraints 5
_refine_ls_restrained_S_all 1.060
_refine_ls_R_factor_all 0.0730
_refine_ls_R_factor_gt 0.0543
_refine_ls_shift/su_max 0.001
_refine_ls_shift/su_mean 0.001
_refine_ls_structure_factor_coef Fsqd
_refine_ls_weighting_details 'calc w=1/[\s^2^(Fo^2^)+(0.0797P)^2^+0.3570P] where P=(Fo^2^+2Fc^2^)/3'
_refine_ls_weighting_scheme calc
_refine_ls_wR_factor_gt 0.1332
_refine_ls_wR_factor_ref 0.1473
_reflns_number_gt 2709
_reflns_number_total 3459
_reflns_threshold_expression I>2\s(I)
_cod_data_source_file bt5318.cif
_cod_data_source_block I
_cod_original_sg_symbol_H-M 'P 21'
_cod_database_code 2227206
_cod_database_fobs_code 2227206

loop_
_symmetry_equiv_pos_as_xyz
'x, y, z'
'-x, y+1/2, -z'

loop_
_atom_site_type_symbol
_atom_site_label
_atom_site_fract_x
_atom_site_fract_y
_atom_site_fract_z
_atom_site_U_iso_or_equiv
_atom_site_adp_type
_atom_site_calc_flag
_atom_site_refinement_flags
_atom_site_occupancy
_atom_site_disorder_assembly
_atom_site_disorder_group
O O1 0.9153(3) 0.5009(5) 0.97018(15) 0.0398(8) Uani d . 1 . .
O O2 0.3820(2) 0.3666(4) 0.22405(14) 0.0290(6) Uani d . 1 . .
O O3 1.3936(3) -0.0328(5) 0.95364(14) 0.0361(7) Uani d . 1 . .
O O4 0.8588(3) 0.1022(4) 0.20680(14) 0.0305(6) Uani d . 1 . .
N N1 0.7126(3) 0.4643(4) 0.58797(17) 0.0204(6) Uani d D 1 . .
H H1 0.760(3) 0.391(5) 0.572(2) 0.035(12) Uiso d D 1 . .
H H2 0.690(4) 0.541(5) 0.5496(19) 0.047(14) Uiso d D 1 . .
N N2 0.6066(3) 0.3855(4) 0.60149(16) 0.0195(6) Uani d . 1 . .
N N3 0.4738(3) 0.3072(5) 0.66424(18) 0.0271(7) Uani d . 1 . .
N N4 0.4144(3) 0.2941(5) 0.58558(18) 0.0250(7) Uani d . 1 . .
N N5 1.1929(3) 0.0393(5) 0.56489(17) 0.0236(7) Uani d D 1 . .
H H3 1.250(3) 0.124(4) 0.5753(19) 0.016(9) Uiso d D 1 . .
H H4 1.218(4) -0.062(4) 0.590(2) 0.048(15) Uiso d D 1 . .
N N6 1.0885(3) 0.1032(4) 0.58499(16) 0.0188(6) Uani d . 1 . .
N N7 0.9526(3) 0.1627(4) 0.64705(17) 0.0222(7) Uani d . 1 . .
N N8 0.8932(3) 0.1714(4) 0.56805(16) 0.0214(6) Uani d . 1 . .
C C1 1.0453(4) 0.5275(8) 0.9815(2) 0.0457(12) Uani d . 1 . .
H H1A 1.0859 0.5625 1.0358 0.069 Uiso calc R 1 . .
H H1B 1.0573 0.6257 0.9469 0.069 Uiso calc R 1 . .
H H1C 1.0821 0.4124 0.9697 0.069 Uiso calc R 1 . .
C C2 0.8434(4) 0.4603(6) 0.8967(2) 0.0297(9) Uani d . 1 . .
C C3 0.7162(4) 0.4492(6) 0.8863(2) 0.0329(9) Uani d . 1 . .
H H3A 0.6851 0.4625 0.9298 0.039 Uiso calc R 1 . .
C C4 0.6349(4) 0.4191(6) 0.8137(2) 0.0300(9) Uani d . 1 . .
H H4A 0.5478 0.4138 0.8069 0.036 Uiso calc R 1 . .
C C5 0.6804(4) 0.3960(5) 0.7490(2) 0.0244(8) Uani d . 1 . .
C C6 0.8074(4) 0.3992(5) 0.7609(2) 0.0253(8) Uani d . 1 . .
H H6 0.8392 0.3781 0.7182 0.030 Uiso calc R 1 . .
C C7 0.8894(4) 0.4322(5) 0.8337(2) 0.0281(9) Uani d . 1 . .
H H7 0.9767 0.4358 0.8406 0.034 Uiso calc R 1 . .
C C8 0.5891(3) 0.3635(5) 0.6732(2) 0.0215(8) Uani d . 1 . .
C C9 0.4956(3) 0.3413(5) 0.5486(2) 0.0199(7) Uani d . 1 . .
C C10 0.4680(3) 0.3512(5) 0.4645(2) 0.0203(8) Uani d . 1 . .
C C11 0.5510(3) 0.2879(5) 0.4247(2) 0.0206(7) Uani d . 1 . .
H H11 0.6301 0.2400 0.4533 0.025 Uiso calc R 1 . .
C C12 0.5189(3) 0.2948(5) 0.3459(2) 0.0234(8) Uani d . 1 . .
H H12 0.5756 0.2500 0.3200 0.028 Uiso calc R 1 . .
C C13 0.4049(4) 0.3657(5) 0.3023(2) 0.0232(8) Uani d . 1 . .
C C14 0.3203(3) 0.4288(5) 0.3405(2) 0.0235(8) Uani d . 1 . .
H H14 0.2412 0.4757 0.3115 0.028 Uiso calc R 1 . .
C C15 0.3530(3) 0.4220(5) 0.4202(2) 0.0219(8) Uani d . 1 . .
H H15 0.2961 0.4666 0.4461 0.026 Uiso calc R 1 . .
C C16 0.2587(4) 0.4115(6) 0.1774(2) 0.0342(9) Uani d . 1 . .
H H16A 0.2526 0.3960 0.1223 0.051 Uiso calc R 1 . .
H H16B 0.2400 0.5399 0.1871 0.051 Uiso calc R 1 . .
H H16C 0.1988 0.3293 0.1910 0.051 Uiso calc R 1 . .
C C17 1.5222(4) -0.0665(7) 0.9644(2) 0.0410(11) Uani d . 1 . .
H H17A 1.5601 -0.1173 1.0166 0.062 Uiso calc R 1 . .
H H17B 1.5637 0.0496 0.9589 0.062 Uiso calc R 1 . .
H H17C 1.5314 -0.1551 0.9253 0.062 Uiso calc R 1 . .
C C18 1.3227(4) 0.0143(5) 0.8802(2) 0.0266(8) Uani d . 1 . .
C C19 1.1953(4) 0.0294(6) 0.8700(2) 0.0272(8) Uani d . 1 . .
H H19 1.1632 0.0146 0.9130 0.033 Uiso calc R 1 . .
C C20 1.1158(4) 0.0662(6) 0.7968(2) 0.0266(9) Uani d . 1 . .
H H20 1.0287 0.0750 0.7900 0.032 Uiso calc R 1 . .
C C21 1.1598(3) 0.0907(5) 0.73283(19) 0.0204(7) Uani d . 1 . .
C C22 1.2876(3) 0.0831(5) 0.7455(2) 0.0224(8) Uani d . 1 . .
H H22 1.3202 0.1051 0.7032 0.027 Uiso calc R 1 . .
C C23 1.3697(3) 0.0442(6) 0.8186(2) 0.0256(8) Uani d . 1 . .
H H23 1.4570 0.0383 0.8258 0.031 Uiso calc R 1 . .
C C24 1.0701(3) 0.1204(5) 0.65715(19) 0.0196(7) Uani d . 1 . .
C C25 0.9752(3) 0.1338(5) 0.53199(19) 0.0203(7) Uani d . 1 . .
C C26 0.9471(3) 0.1218(5) 0.44711(18) 0.0206(7) Uani d . 1 . .
C C27 1.0301(3) 0.1839(5) 0.4078(2) 0.0227(8) Uani d . 1 . .
H H27 1.1091 0.2324 0.4362 0.027 Uiso calc R 1 . .
C C28 0.9970(3) 0.1744(5) 0.3280(2) 0.0224(8) Uani d . 1 . .
H H28 1.0538 0.2149 0.3013 0.027 Uiso calc R 1 . .
C C29 0.8810(3) 0.1060(5) 0.2859(2) 0.0229(8) Uani d . 1 . .
C C30 0.7986(3) 0.0431(5) 0.3239(2) 0.0235(8) Uani d . 1 . .
H H30 0.7197 -0.0053 0.2953 0.028 Uiso calc R 1 . .
C C31 0.8327(3) 0.0519(5) 0.4042(2) 0.0223(8) Uani d . 1 . .
H H31 0.7762 0.0089 0.4306 0.027 Uiso calc R 1 . .
C C32 0.7358(4) 0.0492(6) 0.1612(2) 0.0339(9) Uani d . 1 . .
H H32A 0.7269 0.0688 0.1059 0.051 Uiso calc R 1 . .
H H32B 0.6740 0.1241 0.1763 0.051 Uiso calc R 1 . .
H H32C 0.7223 -0.0817 0.1702 0.051 Uiso calc R 1 . .

loop_
_atom_site_aniso_label
_atom_site_aniso_U_11
_atom_site_aniso_U_22
_atom_site_aniso_U_33
_atom_site_aniso_U_12
_atom_site_aniso_U_13
_atom_site_aniso_U_23
O1 0.0458(19) 0.0434(19) 0.0300(13) 0.0051(16) 0.0107(12) -0.0016(13)
O2 0.0240(15) 0.0265(15) 0.0349(14) 0.0012(12) 0.0061(11) -0.0008(11)
O3 0.0378(17) 0.0413(18) 0.0283(13) -0.0032(15) 0.0083(12) 0.0034(12)
O4 0.0288(15) 0.0290(15) 0.0321(13) -0.0016(13) 0.0067(11) -0.0003(12)
N1 0.0146(14) 0.0163(15) 0.0330(15) -0.0016(13) 0.0115(12) 0.0035(12)
N2 0.0169(15) 0.0122(14) 0.0310(14) 0.0003(12) 0.0095(12) -0.0001(11)
N3 0.0259(17) 0.0195(17) 0.0400(17) 0.0034(14) 0.0161(14) 0.0045(13)
N4 0.0193(15) 0.0161(15) 0.0420(17) 0.0007(13) 0.0129(13) 0.0016(12)
N5 0.0175(16) 0.0187(15) 0.0342(16) 0.0003(13) 0.0071(13) -0.0053(13)
N6 0.0170(14) 0.0119(13) 0.0279(14) -0.0010(12) 0.0072(12) -0.0005(11)
N7 0.0174(15) 0.0168(15) 0.0349(15) 0.0008(13) 0.0117(13) -0.0029(12)
N8 0.0212(15) 0.0140(14) 0.0320(15) 0.0008(12) 0.0128(12) -0.0001(12)
C1 0.043(3) 0.049(3) 0.037(2) 0.008(2) -0.0003(19) -0.003(2)
C2 0.037(2) 0.025(2) 0.0283(18) 0.0084(19) 0.0109(16) 0.0026(15)
C3 0.043(3) 0.030(2) 0.0323(19) 0.009(2) 0.0218(18) 0.0051(16)
C4 0.030(2) 0.025(2) 0.041(2) 0.0064(17) 0.0205(17) 0.0065(16)
C5 0.030(2) 0.0135(17) 0.0315(18) 0.0014(16) 0.0116(15) 0.0022(14)
C6 0.027(2) 0.0213(19) 0.0315(18) 0.0030(17) 0.0139(15) -0.0002(15)
C7 0.030(2) 0.024(2) 0.0325(18) 0.0040(17) 0.0126(16) 0.0032(15)
C8 0.0208(18) 0.0112(17) 0.0364(19) 0.0009(15) 0.0143(15) 0.0032(14)
C9 0.0110(17) 0.0084(16) 0.0411(19) 0.0004(13) 0.0087(15) -0.0014(13)
C10 0.0124(17) 0.0064(16) 0.043(2) -0.0001(13) 0.0100(15) -0.0018(13)
C11 0.0109(16) 0.0119(17) 0.0392(18) -0.0009(13) 0.0074(14) -0.0003(14)
C12 0.0146(17) 0.0164(18) 0.0401(19) -0.0001(14) 0.0093(15) -0.0012(14)
C13 0.0207(18) 0.0111(16) 0.0369(19) -0.0018(15) 0.0072(15) -0.0025(14)
C14 0.0141(17) 0.0119(18) 0.043(2) 0.0008(14) 0.0071(15) 0.0015(14)
C15 0.0131(17) 0.0086(17) 0.046(2) 0.0016(14) 0.0112(15) -0.0031(14)
C16 0.033(2) 0.025(2) 0.039(2) 0.0030(18) 0.0005(17) -0.0027(16)
C17 0.033(2) 0.044(3) 0.040(2) -0.003(2) 0.0010(18) 0.0060(19)
C18 0.030(2) 0.0184(19) 0.0311(18) -0.0020(16) 0.0095(15) -0.0015(14)
C19 0.031(2) 0.028(2) 0.0274(17) -0.0030(18) 0.0165(16) -0.0002(15)
C20 0.028(2) 0.020(2) 0.0357(19) -0.0008(16) 0.0143(16) -0.0042(14)
C21 0.0208(18) 0.0141(17) 0.0275(16) -0.0027(15) 0.0089(14) -0.0025(13)
C22 0.0226(18) 0.0151(18) 0.0323(17) -0.0042(15) 0.0122(15) -0.0004(13)
C23 0.0231(19) 0.0211(19) 0.0328(18) -0.0002(16) 0.0086(15) -0.0013(15)
C24 0.0184(17) 0.0100(16) 0.0336(17) -0.0021(14) 0.0129(14) -0.0017(13)
C25 0.0173(17) 0.0122(18) 0.0310(17) -0.0014(14) 0.0067(14) 0.0005(13)
C26 0.0210(18) 0.0126(17) 0.0278(16) 0.0065(15) 0.0065(14) 0.0007(13)
C27 0.0171(18) 0.0117(17) 0.0383(19) 0.0009(14) 0.0066(15) -0.0001(14)
C28 0.0206(18) 0.0136(17) 0.0365(19) 0.0004(15) 0.0140(15) 0.0012(14)
C29 0.0217(18) 0.0137(17) 0.0326(17) 0.0046(15) 0.0067(15) -0.0008(14)
C30 0.0186(18) 0.0157(18) 0.0356(18) 0.0011(15) 0.0070(14) -0.0034(14)
C31 0.0171(17) 0.0157(18) 0.0346(18) 0.0027(15) 0.0084(15) -0.0009(14)
C32 0.035(2) 0.028(2) 0.0340(19) -0.0001(19) 0.0028(16) 0.0022(16)

loop_
_atom_type_symbol
_atom_type_description
_atom_type_scat_dispersion_real
_atom_type_scat_dispersion_imag
_atom_type_scat_source
C C 0.0033 0.0000 'International Tables Vol C Tables 4.2.6.8 and 6.1.1.4'
H H 0.0000 0.0000 'International Tables Vol C Tables 4.2.6.8 and 6.1.1.4'
N N 0.0061 0.0000 'International Tables Vol C Tables 4.2.6.8 and 6.1.1.4'
O O 0.0106 0.0000 'International Tables Vol C Tables 4.2.6.8 and 6.1.1.4'

loop_
_geom_angle_atom_site_label_1
_geom_angle_atom_site_label_2
_geom_angle_atom_site_label_3
_geom_angle_site_symmetry_1
_geom_angle_site_symmetry_3
_geom_angle
_geom_angle_publ_flag
C2 O1 C1 . . 117.1(3) ?
C13 O2 C16 . . 117.7(3) ?
C18 O3 C17 . . 117.0(3) ?
C29 O4 C32 . . 116.6(3) ?
N2 N1 H1 . . 116(3) ?
N2 N1 H2 . . 109(3) ?
H1 N1 H2 . . 101(4) ?
C9 N2 C8 . . 105.9(3) ?
C9 N2 N1 . . 128.4(3) ?
C8 N2 N1 . . 125.0(3) ?
C8 N3 N4 . . 107.8(3) ?
C9 N4 N3 . . 107.6(3) ?
N6 N5 H3 . . 109(3) ?
N6 N5 H4 . . 108(3) ?
H3 N5 H4 . . 113(4) ?
C25 N6 C24 . . 106.0(3) ?
C25 N6 N5 . . 123.5(3) ?
C24 N6 N5 . . 129.8(3) ?
C24 N7 N8 . . 108.2(3) ?
C25 N8 N7 . . 107.8(3) ?
O1 C1 H1A . . 109.5 ?
O1 C1 H1B . . 109.5 ?
H1A C1 H1B . . 109.5 ?
O1 C1 H1C . . 109.5 ?
H1A C1 H1C . . 109.5 ?
H1B C1 H1C . . 109.5 ?
O1 C2 C3 . . 115.8(3) ?
O1 C2 C7 . . 124.5(4) ?
C3 C2 C7 . . 119.8(3) ?
C4 C3 C2 . . 120.4(3) ?
C4 C3 H3A . . 119.8 ?
C2 C3 H3A . . 119.8 ?
C3 C4 C5 . . 120.2(4) ?
C3 C4 H4A . . 119.9 ?
C5 C4 H4A . . 119.9 ?
C6 C5 C4 . . 118.6(3) ?
C6 C5 C8 . . 123.8(3) ?
C4 C5 C8 . . 117.6(4) ?
C5 C6 C7 . . 121.4(3) ?
C5 C6 H6 . . 119.3 ?
C7 C6 H6 . . 119.3 ?
C6 C7 C2 . . 119.5(4) ?
C6 C7 H7 . . 120.2 ?
C2 C7 H7 . . 120.2 ?
N3 C8 N2 . . 109.2(3) ?
N3 C8 C5 . . 123.7(3) ?
N2 C8 C5 . . 127.1(3) ?
N4 C9 N2 . . 109.5(3) ?
N4 C9 C10 . . 124.7(3) ?
N2 C9 C10 . . 125.8(3) ?
C15 C10 C11 . . 118.0(3) ?
C15 C10 C9 . . 119.2(3) ?
C11 C10 C9 . . 122.8(3) ?
C12 C11 C10 . . 120.4(3) ?
C12 C11 H11 . . 119.8 ?
C10 C11 H11 . . 119.8 ?
C11 C12 C13 . . 121.4(4) ?
C11 C12 H12 . . 119.3 ?
C13 C12 H12 . . 119.3 ?
O2 C13 C12 . . 116.8(3) ?
O2 C13 C14 . . 124.0(3) ?
C12 C13 C14 . . 119.3(3) ?
C15 C14 C13 . . 119.2(3) ?
C15 C14 H14 . . 120.4 ?
C13 C14 H14 . . 120.4 ?
C14 C15 C10 . . 121.7(3) ?
C14 C15 H15 . . 119.2 ?
C10 C15 H15 . . 119.2 ?
O2 C16 H16A . . 109.5 ?
O2 C16 H16B . . 109.5 ?
H16A C16 H16B . . 109.5 ?
O2 C16 H16C . . 109.5 ?
H16A C16 H16C . . 109.5 ?
H16B C16 H16C . . 109.5 ?
O3 C17 H17A . . 109.5 ?
O3 C17 H17B . . 109.5 ?
H17A C17 H17B . . 109.5 ?
O3 C17 H17C . . 109.5 ?
H17A C17 H17C . . 109.5 ?
H17B C17 H17C . . 109.5 ?
O3 C18 C23 . . 124.3(4) ?
O3 C18 C19 . . 115.5(3) ?
C23 C18 C19 . . 120.2(3) ?
C20 C19 C18 . . 119.5(3) ?
C20 C19 H19 . . 120.3 ?
C18 C19 H19 . . 120.3 ?
C19 C20 C21 . . 121.7(4) ?
C19 C20 H20 . . 119.2 ?
C21 C20 H20 . . 119.2 ?
C22 C21 C20 . . 117.5(3) ?
C22 C21 C24 . . 124.0(3) ?
C20 C21 C24 . . 118.5(3) ?
C21 C22 C23 . . 121.9(3) ?
C21 C22 H22 . . 119.0 ?
C23 C22 H22 . . 119.0 ?
C18 C23 C22 . . 119.1(4) ?
C18 C23 H23 . . 120.5 ?
C22 C23 H23 . . 120.5 ?
N7 C24 N6 . . 108.3(3) ?
N7 C24 C21 . . 123.7(3) ?
N6 C24 C21 . . 128.0(3) ?
N8 C25 N6 . . 109.7(3) ?
N8 C25 C26 . . 124.4(3) ?
N6 C25 C26 . . 126.0(3) ?
C31 C26 C27 . . 118.8(3) ?
C31 C26 C25 . . 118.7(3) ?
C27 C26 C25 . . 122.4(3) ?
C28 C27 C26 . . 119.8(3) ?
C28 C27 H27 . . 120.1 ?
C26 C27 H27 . . 120.1 ?
C27 C28 C29 . . 120.5(4) ?
C27 C28 H28 . . 119.7 ?
C29 C28 H28 . . 119.7 ?
O4 C29 C30 . . 124.4(3) ?
O4 C29 C28 . . 115.3(3) ?
C30 C29 C28 . . 120.3(3) ?
C29 C30 C31 . . 118.9(3) ?
C29 C30 H30 . . 120.6 ?
C31 C30 H30 . . 120.6 ?
C30 C31 C26 . . 121.7(4) ?
C30 C31 H31 . . 119.2 ?
C26 C31 H31 . . 119.2 ?
O4 C32 H32A . . 109.5 ?
O4 C32 H32B . . 109.5 ?
H32A C32 H32B . . 109.5 ?
O4 C32 H32C . . 109.5 ?
H32A C32 H32C . . 109.5 ?
H32B C32 H32C . . 109.5 ?

loop_
_geom_bond_atom_site_label_1
_geom_bond_atom_site_label_2
_geom_bond_site_symmetry_2
_geom_bond_distance
_geom_bond_publ_flag
O1 C2 . 1.361(4) ?
O1 C1 . 1.426(5) ?
O2 C13 . 1.353(4) ?
O2 C16 . 1.428(5) ?
O3 C18 . 1.368(4) ?
O3 C17 . 1.419(5) ?
O4 C29 . 1.370(4) ?
O4 C32 . 1.435(5) ?
N1 N2 . 1.404(4) ?
N1 H1 . 0.86(4) ?
N1 H2 . 0.86(3) ?
N2 C9 . 1.363(4) ?
N2 C8 . 1.368(4) ?
N3 C8 . 1.321(5) ?
N3 N4 . 1.377(4) ?
N4 C9 . 1.321(5) ?
N5 N6 . 1.403(4) ?
N5 H3 . 0.86(3) ?
N5 H4 . 0.87(3) ?
N6 C25 . 1.363(4) ?
N6 C24 . 1.378(4) ?
N7 C24 . 1.314(5) ?
N7 N8 . 1.381(4) ?
N8 C25 . 1.301(5) ?
C1 H1A . 0.9800 ?
C1 H1B . 0.9800 ?
C1 H1C . 0.9800 ?
C2 C3 . 1.387(6) ?
C2 C7 . 1.392(5) ?
C3 C4 . 1.372(6) ?
C3 H3A . 0.9500 ?
C4 C5 . 1.411(5) ?
C4 H4A . 0.9500 ?
C5 C6 . 1.378(5) ?
C5 C8 . 1.463(5) ?
C6 C7 . 1.380(5) ?
C6 H6 . 0.9500 ?
C7 H7 . 0.9500 ?
C9 C10 . 1.454(5) ?
C10 C15 . 1.398(5) ?
C10 C11 . 1.408(5) ?
C11 C12 . 1.357(5) ?
C11 H11 . 0.9500 ?
C12 C13 . 1.386(5) ?
C12 H12 . 0.9500 ?
C13 C14 . 1.403(5) ?
C14 C15 . 1.372(5) ?
C14 H14 . 0.9500 ?
C15 H15 . 0.9500 ?
C16 H16A . 0.9800 ?
C16 H16B . 0.9800 ?
C16 H16C . 0.9800 ?
C17 H17A . 0.9800 ?
C17 H17B . 0.9800 ?
C17 H17C . 0.9800 ?
C18 C23 . 1.377(5) ?
C18 C19 . 1.392(5) ?
C19 C20 . 1.380(5) ?
C19 H19 . 0.9500 ?
C20 C21 . 1.391(5) ?
C20 H20 . 0.9500 ?
C21 C22 . 1.386(5) ?
C21 C24 . 1.450(5) ?
C22 C23 . 1.393(5) ?
C22 H22 . 0.9500 ?
C23 H23 . 0.9500 ?
C25 C26 . 1.467(4) ?
C26 C31 . 1.384(5) ?
C26 C27 . 1.398(5) ?
C27 C28 . 1.374(5) ?
C27 H27 . 0.9500 ?
C28 C29 . 1.390(5) ?
C28 H28 . 0.9500 ?
C29 C30 . 1.379(5) ?
C30 C31 . 1.382(5) ?
C30 H30 . 0.9500 ?
C31 H31 . 0.9500 ?
C32 H32A . 0.9800 ?
C32 H32B . 0.9800 ?
C32 H32C . 0.9800 ?

loop_
_geom_hbond_atom_site_label_D
_geom_hbond_atom_site_label_H
_geom_hbond_atom_site_label_A
_geom_hbond_site_symmetry_A
_geom_hbond_distance_DH
_geom_hbond_distance_HA
_geom_hbond_distance_DA
_geom_hbond_angle_DHA
_geom_hbond_publ_flag
N1 H1 N8 . 0.86(4) 2.20(2) 3.027(5) 162(4) yes
N5 H3 N4 1_655 0.86(3) 2.18(3) 3.029(5) 166(3) yes

loop_
_geom_torsion_atom_site_label_1
_geom_torsion_atom_site_label_2
_geom_torsion_atom_site_label_3
_geom_torsion_atom_site_label_4
_geom_torsion_site_symmetry_1
_geom_torsion_site_symmetry_2
_geom_torsion_site_symmetry_3
_geom_torsion_site_symmetry_4
_geom_torsion
_geom_torsion_publ_flag
C8 N3 N4 C9 . . . . 0.5(4) ?
C24 N7 N8 C25 . . . . 0.2(4) ?
C1 O1 C2 C3 . . . . -175.3(4) ?
C1 O1 C2 C7 . . . . 4.1(6) ?
O1 C2 C3 C4 . . . . 176.4(4) ?
C7 C2 C3 C4 . . . . -3.0(7) ?
C2 C3 C4 C5 . . . . 1.1(7) ?
C3 C4 C5 C6 . . . . 1.8(6) ?
C3 C4 C5 C8 . . . . 179.7(4) ?
C4 C5 C6 C7 . . . . -2.8(6) ?
C8 C5 C6 C7 . . . . 179.4(4) ?
C5 C6 C7 C2 . . . . 1.0(6) ?
O1 C2 C7 C6 . . . . -177.4(4) ?
C3 C2 C7 C6 . . . . 2.0(6) ?
N4 N3 C8 N2 . . . . -0.6(4) ?
N4 N3 C8 C5 . . . . 179.1(3) ?
C9 N2 C8 N3 . . . . 0.5(4) ?
N1 N2 C8 N3 . . . . 172.0(3) ?
C9 N2 C8 C5 . . . . -179.3(4) ?
N1 N2 C8 C5 . . . . -7.7(6) ?
C6 C5 C8 N3 . . . . 159.5(4) ?
C4 C5 C8 N3 . . . . -18.4(5) ?
C6 C5 C8 N2 . . . . -20.8(6) ?
C4 C5 C8 N2 . . . . 161.4(4) ?
N3 N4 C9 N2 . . . . -0.2(4) ?
N3 N4 C9 C10 . . . . -177.9(3) ?
C8 N2 C9 N4 . . . . -0.2(4) ?
N1 N2 C9 N4 . . . . -171.3(3) ?
C8 N2 C9 C10 . . . . 177.4(3) ?
N1 N2 C9 C10 . . . . 6.3(6) ?
N4 C9 C10 C15 . . . . 39.4(5) ?
N2 C9 C10 C15 . . . . -137.9(4) ?
N4 C9 C10 C11 . . . . -138.9(4) ?
N2 C9 C10 C11 . . . . 43.8(5) ?
C15 C10 C11 C12 . . . . -0.5(5) ?
C9 C10 C11 C12 . . . . 177.8(3) ?
C10 C11 C12 C13 . . . . 0.8(5) ?
C16 O2 C13 C12 . . . . 170.4(3) ?
C16 O2 C13 C14 . . . . -8.6(5) ?
C11 C12 C13 O2 . . . . 179.9(3) ?
C11 C12 C13 C14 . . . . -1.1(5) ?
O2 C13 C14 C15 . . . . -179.9(3) ?
C12 C13 C14 C15 . . . . 1.2(5) ?
C13 C14 C15 C10 . . . . -1.0(5) ?
C11 C10 C15 C14 . . . . 0.6(5) ?
C9 C10 C15 C14 . . . . -177.7(3) ?
C17 O3 C18 C23 . . . . -5.2(6) ?
C17 O3 C18 C19 . . . . 174.2(4) ?
O3 C18 C19 C20 . . . . -176.4(4) ?
C23 C18 C19 C20 . . . . 3.0(6) ?
C18 C19 C20 C21 . . . . -0.7(6) ?
C19 C20 C21 C22 . . . . -2.1(6) ?
C19 C20 C21 C24 . . . . 177.2(4) ?
C20 C21 C22 C23 . . . . 2.8(5) ?
C24 C21 C22 C23 . . . . -176.4(4) ?
O3 C18 C23 C22 . . . . 177.1(4) ?
C19 C18 C23 C22 . . . . -2.3(6) ?
C21 C22 C23 C18 . . . . -0.7(6) ?
N8 N7 C24 N6 . . . . 0.6(4) ?
N8 N7 C24 C21 . . . . -177.0(3) ?
C25 N6 C24 N7 . . . . -1.2(4) ?
N5 N6 C24 N7 . . . . -171.7(4) ?
C25 N6 C24 C21 . . . . 176.3(4) ?
N5 N6 C24 C21 . . . . 5.8(6) ?
C22 C21 C24 N7 . . . . -166.4(4) ?
C20 C21 C24 N7 . . . . 14.3(6) ?
C22 C21 C24 N6 . . . . 16.5(6) ?
C20 C21 C24 N6 . . . . -162.8(4) ?
N7 N8 C25 N6 . . . . -1.0(4) ?
N7 N8 C25 C26 . . . . 177.4(3) ?
C24 N6 C25 N8 . . . . 1.4(4) ?
N5 N6 C25 N8 . . . . 172.6(3) ?
C24 N6 C25 C26 . . . . -177.0(3) ?
N5 N6 C25 C26 . . . . -5.8(6) ?
N8 C25 C26 C31 . . . . -35.0(5) ?
N6 C25 C26 C31 . . . . 143.2(4) ?
N8 C25 C26 C27 . . . . 142.9(4) ?
N6 C25 C26 C27 . . . . -38.9(6) ?
C31 C26 C27 C28 . . . . 0.0(5) ?
C25 C26 C27 C28 . . . . -177.9(3) ?
C26 C27 C28 C29 . . . . 0.9(5) ?
C32 O4 C29 C30 . . . . 7.6(5) ?
C32 O4 C29 C28 . . . . -174.2(3) ?
C27 C28 C29 O4 . . . . -179.6(3) ?
C27 C28 C29 C30 . . . . -1.3(6) ?
O4 C29 C30 C31 . . . . 179.0(3) ?
C28 C29 C30 C31 . . . . 0.9(6) ?
C29 C30 C31 C26 . . . . 0.0(6) ?
C27 C26 C31 C30 . . . . -0.4(5) ?
C25 C26 C31 C30 . . . . 177.6(3) ?
